data_4336476
loop_
_publ_author_name
'Adrien Kaeser'
'Meera Mohankumar'
'John Mohanraj'
'Filippo Monti'
'Michel Holler'
'Juan-Jos\'e Cid'
'Omar Moudam'
'Iwona Nierengarten'
'Lydia Karmazin-Brelot'
'Carine Duhayon'
'B\'eatrice Delavaux-Nicot'
'Nicola Armaroli'
'Jean-Fran\,cois Nierengarten'

_publ_contact_author_address
; 
Laboratoire de Chimie des Mat\'eriaux Mol\'eculaires, 
Universit\'e de Strasbourg et CNRS (UMR 7509), 
25 rue Becquerel, 67087 Strasbourg Cedex 2, France
;
_publ_contact_author_email nierengarten@unistra.fr
_publ_contact_author_name 'Jean-Francois Nierengarten'
_publ_contact_author_phone '+33 (0)3 68 85 27 63'
_publ_section_title
;
 Heteroleptic Copper(I) Complexes Prepared from Phenanthroline and
 Bis-Phosphine Ligands
;
_journal_name_full 'Inorganic Chemistry'
_journal_page_first 12140
_journal_page_last 12151
_journal_paper_doi 10.1021/ic4020042
_journal_volume 52
_journal_year 2013
_chemical_formula_moiety 'C42 H32 Cu N2 P2, B F4'
_chemical_formula_sum 'C42 H32 B Cu F4 N2 P2'
_chemical_formula_weight 776.99
_chemical_name_systematic
;
 ?
;
_space_group_IT_number 61
_symmetry_cell_setting orthorhombic
_symmetry_space_group_name_Hall '-P 2ac 2ab'
_symmetry_space_group_name_H-M 'P b c a'
_atom_sites_solution_hydrogens geom
_atom_sites_solution_primary direct
_atom_sites_solution_secondary difmap
_audit_creation_method SHELXL-97
_cell_angle_alpha 90.00
_cell_angle_beta 90.00
_cell_angle_gamma 90.00
_cell_formula_units_Z 8
_cell_length_a 17.5517(4)
_cell_length_b 19.0568(3)
_cell_length_c 21.3477(5)
_cell_measurement_reflns_used 26831
_cell_measurement_temperature 173(2)
_cell_measurement_theta_max 27.485
_cell_measurement_theta_min 0.998
_cell_volume 7140.4(3)
_computing_cell_refinement 'Denzo (Nonius B.V., 1998)'
_computing_data_collection 'Collect (Nonius B.V., 1998)'
_computing_data_reduction 'Denzo (Nonius B.V., 1998)'
_computing_molecular_graphics 'PLATON 98 (Spek, 1998)'
_computing_publication_material 'SHELXL-97 (Sheldrick, 1997)'
_computing_structure_refinement 'SHELXL-97 (Sheldrick, 1997)'
_computing_structure_solution 'SHELXS-97 (Sheldrick, 1997)'
_diffrn_ambient_temperature 173(2)
_diffrn_measured_fraction_theta_full 1.000
_diffrn_measured_fraction_theta_max 1.000
_diffrn_measurement_device_type KappaCCD
_diffrn_measurement_method 'phi and omega scans'
_diffrn_radiation_monochromator graphite
_diffrn_radiation_source 'fine-focus sealed tube'
_diffrn_radiation_type MoK\a
_diffrn_radiation_wavelength 0.71073
_diffrn_reflns_av_R_equivalents 0.1153
_diffrn_reflns_av_sigmaI/netI 0.0687
_diffrn_reflns_limit_h_max 22
_diffrn_reflns_limit_h_min -22
_diffrn_reflns_limit_k_max 21
_diffrn_reflns_limit_k_min -24
_diffrn_reflns_limit_l_max 25
_diffrn_reflns_limit_l_min -27
_diffrn_reflns_number 49313
_diffrn_reflns_theta_full 27.48
_diffrn_reflns_theta_max 27.48
_diffrn_reflns_theta_min 1.84
_exptl_absorpt_coefficient_mu 0.757
_exptl_absorpt_correction_type none
_exptl_crystal_colour yellow
_exptl_crystal_density_diffrn 1.446
_exptl_crystal_description prism
_exptl_crystal_F_000 3184
_exptl_crystal_size_max 0.22
_exptl_crystal_size_mid 0.20
_exptl_crystal_size_min 0.14
_refine_diff_density_max 1.101
_refine_diff_density_min -0.898
_refine_diff_density_rms 0.220
_refine_ls_extinction_method none
_refine_ls_goodness_of_fit_ref 1.067
_refine_ls_hydrogen_treatment constr
_refine_ls_matrix_type full
_refine_ls_number_parameters 469
_refine_ls_number_reflns 8188
_refine_ls_number_restraints 0
_refine_ls_restrained_S_all 1.067
_refine_ls_R_factor_all 0.0989
_refine_ls_R_factor_gt 0.0516
_refine_ls_shift/su_max 0.001
_refine_ls_shift/su_mean 0.000
_refine_ls_structure_factor_coef Fsqd
_refine_ls_weighting_details 'calc w=1/[\s^2^(Fo^2^)+(0.0910P)^2^+0.2778P] where P=(Fo^2^+2Fc^2^)/3'
_refine_ls_weighting_scheme calc
_refine_ls_wR_factor_gt 0.1363
_refine_ls_wR_factor_ref 0.1663
_reflns_number_gt 5244
_reflns_number_total 8188
_reflns_threshold_expression I>2sigma(I)
_cod_data_source_file ic4020042_si_003.cif
_cod_data_source_block nieren17
_cod_database_code 4336476

loop_
_symmetry_equiv_pos_as_xyz
'x, y, z'
'-x+1/2, -y, z+1/2'
'x+1/2, -y+1/2, -z'
'-x, y+1/2, -z+1/2'
'-x, -y, -z'
'x-1/2, y, -z-1/2'
'-x-1/2, y-1/2, z'
'x, -y-1/2, z-1/2'

loop_
_atom_site_label
_atom_site_type_symbol
_atom_site_fract_x
_atom_site_fract_y
_atom_site_fract_z
_atom_site_U_iso_or_equiv
_atom_site_adp_type
_atom_site_occupancy
_atom_site_symmetry_multiplicity
_atom_site_calc_flag
_atom_site_refinement_flags
C1 C 0.91434(19) 0.15504(16) 0.58617(16) 0.0383(8) Uani 1 1 d .
H1 H 0.8677 0.1710 0.6037 0.046 Uiso 1 1 calc R
C2 C 0.9549(2) 0.20026(18) 0.54659(17) 0.0484(10) Uani 1 1 d .
H2 H 0.9355 0.2456 0.5372 0.058 Uiso 1 1 calc R
C3 C 1.0225(2) 0.17860(19) 0.52167(17) 0.0486(10) Uani 1 1 d .
H3 H 1.0512 0.2094 0.4958 0.058 Uiso 1 1 calc R
C4 C 1.04932(19) 0.11146(18) 0.53411(15) 0.0389(8) Uani 1 1 d .
C5 C 1.1193(2) 0.0838(2) 0.50980(17) 0.0517(10) Uani 1 1 d .
H5 H 1.1496 0.1123 0.4831 0.062 Uiso 1 1 calc R
C6 C 1.1430(2) 0.0188(2) 0.52384(18) 0.0510(10) Uani 1 1 d .
H6 H 1.1899 0.0024 0.5070 0.061 Uiso 1 1 calc R
C7 C 1.09951(18) -0.02629(19) 0.56345(16) 0.0403(8) Uani 1 1 d .
C8 C 1.1214(2) -0.0948(2) 0.57889(19) 0.0504(10) Uani 1 1 d .
H8 H 1.1673 -0.1139 0.5627 0.060 Uiso 1 1 calc R
C9 C 1.0764(2) -0.13349(19) 0.61708(18) 0.0498(10) Uani 1 1 d .
H9 H 1.0905 -0.1802 0.6274 0.060 Uiso 1 1 calc R
C10 C 1.0092(2) -0.10461(17) 0.64136(17) 0.0409(8) Uani 1 1 d .
H10 H 0.9791 -0.1323 0.6688 0.049 Uiso 1 1 calc R
C11 C 1.03066(18) -0.00097(16) 0.58844(14) 0.0319(7) Uani 1 1 d .
C12 C 1.00518(17) 0.06845(16) 0.57408(14) 0.0314(7) Uani 1 1 d .
C13 C 0.73693(17) 0.03766(15) 0.73104(14) 0.0278(6) Uani 1 1 d .
C14 C 0.66060(18) 0.05692(17) 0.73825(15) 0.0373(8) Uani 1 1 d .
H14 H 0.6241 0.0434 0.7077 0.045 Uiso 1 1 calc R
C15 C 0.6379(2) 0.09587(19) 0.79011(16) 0.0435(8) Uani 1 1 d .
H15 H 0.5859 0.1085 0.7948 0.052 Uiso 1 1 calc R
C16 C 0.6904(2) 0.11638(18) 0.83486(15) 0.0417(8) Uani 1 1 d .
H16 H 0.6743 0.1430 0.8701 0.050 Uiso 1 1 calc R
C17 C 0.76634(19) 0.09808(17) 0.82830(14) 0.0346(7) Uani 1 1 d .
H17 H 0.8024 0.1122 0.8590 0.042 Uiso 1 1 calc R
C18 C 0.79010(16) 0.05882(14) 0.77653(14) 0.0273(6) Uani 1 1 d .
C19 C 0.70346(18) 0.00552(16) 0.60133(14) 0.0311(7) Uani 1 1 d .
C20 C 0.6548(2) -0.04457(19) 0.57684(16) 0.0481(9) Uani 1 1 d .
H20 H 0.6521 -0.0900 0.5951 0.058 Uiso 1 1 calc R
C21 C 0.6095(2) -0.0279(2) 0.5250(2) 0.0580(11) Uani 1 1 d .
H21 H 0.5760 -0.0622 0.5083 0.070 Uiso 1 1 calc R
C22 C 0.6128(2) 0.0365(2) 0.49852(18) 0.0494(9) Uani 1 1 d .
H22 H 0.5817 0.0470 0.4634 0.059 Uiso 1 1 calc R
C23 C 0.6612(2) 0.08681(19) 0.52229(16) 0.0456(9) Uani 1 1 d .
H23 H 0.6634 0.1320 0.5037 0.055 Uiso 1 1 calc R
C24 C 0.70635(19) 0.07136(17) 0.57295(16) 0.0404(8) Uani 1 1 d .
H24 H 0.7400 0.1060 0.5889 0.048 Uiso 1 1 calc R
C25 C 0.75154(18) -0.10450(15) 0.68556(15) 0.0319(7) Uani 1 1 d .
C26 C 0.7000(2) -0.12476(18) 0.73070(18) 0.0512(10) Uani 1 1 d .
H26 H 0.6715 -0.0902 0.7526 0.061 Uiso 1 1 calc R
C27 C 0.6895(3) -0.1953(2) 0.7445(2) 0.0660(12) Uani 1 1 d .
H27 H 0.6548 -0.2085 0.7766 0.079 Uiso 1 1 calc R
C28 C 0.7285(2) -0.2458(2) 0.7126(2) 0.0574(11) Uani 1 1 d .
H28 H 0.7207 -0.2940 0.7222 0.069 Uiso 1 1 calc R
C29 C 0.7784(3) -0.2269(2) 0.6672(2) 0.0682(13) Uani 1 1 d .
H29 H 0.8050 -0.2620 0.6443 0.082 Uiso 1 1 calc R
C30 C 0.7909(2) -0.15585(19) 0.65387(19) 0.0568(11) Uani 1 1 d .
H30 H 0.8269 -0.1430 0.6227 0.068 Uiso 1 1 calc R
C31 C 0.90394(17) -0.04507(16) 0.80779(14) 0.0314(7) Uani 1 1 d .
C32 C 0.8438(2) -0.08183(17) 0.83394(16) 0.0413(8) Uani 1 1 d .
H32 H 0.7943 -0.0616 0.8344 0.050 Uiso 1 1 calc R
C33 C 0.8552(2) -0.14785(19) 0.85940(18) 0.0524(10) Uani 1 1 d .
H33 H 0.8132 -0.1731 0.8763 0.063 Uiso 1 1 calc R
C34 C 0.9263(3) -0.17685(19) 0.8604(2) 0.0569(11) Uani 1 1 d .
H34 H 0.9337 -0.2221 0.8781 0.068 Uiso 1 1 calc R
C35 C 0.9875(2) -0.1407(2) 0.83571(19) 0.0576(11) Uani 1 1 d .
H35 H 1.0371 -0.1606 0.8373 0.069 Uiso 1 1 calc R
C36 C 0.9767(2) -0.07508(17) 0.80847(18) 0.0446(9) Uani 1 1 d .
H36 H 1.0185 -0.0508 0.7904 0.054 Uiso 1 1 calc R
C37 C 0.94368(17) 0.10272(15) 0.80502(14) 0.0309(7) Uani 1 1 d .
C38 C 0.9630(2) 0.09803(18) 0.86809(17) 0.0466(9) Uani 1 1 d .
H38 H 0.9482 0.0580 0.8916 0.056 Uiso 1 1 calc R
C39 C 1.0039(2) 0.15159(19) 0.89692(18) 0.0511(10) Uani 1 1 d .
H39 H 1.0160 0.1485 0.9402 0.061 Uiso 1 1 calc R
C40 C 1.0266(2) 0.20897(18) 0.86276(19) 0.0495(9) Uani 1 1 d .
H40 H 1.0556 0.2451 0.8821 0.059 Uiso 1 1 calc R
C41 C 1.0072(2) 0.21400(18) 0.79976(18) 0.0529(10) Uani 1 1 d .
H41 H 1.0224 0.2539 0.7762 0.063 Uiso 1 1 calc R
C42 C 0.9658(2) 0.16112(16) 0.77139(16) 0.0389(8) Uani 1 1 d .
H42 H 0.9525 0.1650 0.7284 0.047 Uiso 1 1 calc R
N1 N 0.93857(14) 0.09019(13) 0.60030(12) 0.0313(6) Uani 1 1 d .
N2 N 0.98571(14) -0.04004(13) 0.62765(12) 0.0319(6) Uani 1 1 d .
F1 F 0.69002(15) 0.26922(14) 0.46920(16) 0.0996(10) Uani 1 1 d .
F2 F 0.78541(16) 0.20949(16) 0.51082(15) 0.1023(10) Uani 1 1 d .
F3 F 0.79724(19) 0.24999(14) 0.41679(14) 0.0992(10) Uani 1 1 d .
F4 F 0.7953(2) 0.32605(16) 0.4948(2) 0.1406(15) Uani 1 1 d .
P1 P 0.77130(5) -0.01333(4) 0.66398(4) 0.0280(2) Uani 1 1 d .
P2 P 0.89011(4) 0.03579(4) 0.76345(4) 0.02798(19) Uani 1 1 d .
Cu1 Cu 0.89447(2) 0.016672(19) 0.659568(17) 0.02968(14) Uani 1 1 d .
B1 B 0.7656(3) 0.2658(2) 0.4762(3) 0.0542(12) Uani 1 1 d .

loop_
_atom_site_aniso_label
_atom_site_aniso_U_11
_atom_site_aniso_U_22
_atom_site_aniso_U_33
_atom_site_aniso_U_23
_atom_site_aniso_U_13
_atom_site_aniso_U_12
C1 0.0372(18) 0.0378(18) 0.040(2) 0.0077(14) -0.0100(15) -0.0028(15)
C2 0.055(2) 0.0362(19) 0.054(2) 0.0163(16) -0.0189(19) -0.0128(17)
C3 0.049(2) 0.062(2) 0.035(2) 0.0153(17) -0.0099(17) -0.0274(19)
C4 0.0373(19) 0.054(2) 0.0252(17) -0.0004(14) -0.0040(15) -0.0198(16)
C5 0.047(2) 0.076(3) 0.032(2) -0.0097(18) 0.0109(17) -0.028(2)
C6 0.036(2) 0.075(3) 0.042(2) -0.0252(19) 0.0105(17) -0.0142(19)
C7 0.0314(18) 0.058(2) 0.0315(19) -0.0173(15) -0.0017(15) -0.0057(15)
C8 0.0315(19) 0.064(3) 0.055(2) -0.023(2) 0.0001(17) 0.0061(17)
C9 0.052(2) 0.044(2) 0.053(2) -0.0144(17) -0.007(2) 0.0143(18)
C10 0.044(2) 0.0393(19) 0.0390(19) -0.0031(15) -0.0020(16) 0.0051(16)
C11 0.0271(16) 0.0446(18) 0.0241(16) -0.0094(13) -0.0025(13) -0.0041(14)
C12 0.0309(17) 0.0403(18) 0.0231(16) -0.0026(12) -0.0024(13) -0.0108(14)
C13 0.0281(16) 0.0300(15) 0.0254(15) 0.0020(12) 0.0030(13) -0.0006(13)
C14 0.0303(17) 0.049(2) 0.0324(18) 0.0002(15) 0.0008(14) 0.0006(15)
C15 0.0332(19) 0.058(2) 0.040(2) -0.0011(16) 0.0084(16) 0.0087(16)
C16 0.045(2) 0.051(2) 0.0292(19) -0.0027(14) 0.0083(16) 0.0088(17)
C17 0.0364(19) 0.0426(18) 0.0249(17) -0.0003(13) 0.0012(14) 0.0005(15)
C18 0.0271(15) 0.0300(15) 0.0250(16) 0.0035(12) 0.0029(13) 0.0007(12)
C19 0.0283(16) 0.0378(17) 0.0272(17) -0.0039(13) 0.0015(13) 0.0022(13)
C20 0.061(2) 0.044(2) 0.039(2) -0.0010(16) -0.0138(18) -0.0111(18)
C21 0.065(3) 0.060(3) 0.048(2) -0.0086(19) -0.024(2) -0.012(2)
C22 0.051(2) 0.062(2) 0.035(2) -0.0008(17) -0.0095(17) 0.0095(19)
C23 0.047(2) 0.052(2) 0.038(2) 0.0032(16) 0.0002(17) 0.0118(17)
C24 0.0334(18) 0.046(2) 0.041(2) 0.0013(15) -0.0028(16) 0.0012(15)
C25 0.0331(17) 0.0323(16) 0.0304(17) 0.0020(13) -0.0036(14) -0.0039(13)
C26 0.062(3) 0.043(2) 0.049(2) -0.0043(16) 0.021(2) -0.0116(18)
C27 0.091(3) 0.051(2) 0.056(3) 0.0074(19) 0.024(2) -0.027(2)
C28 0.064(3) 0.038(2) 0.070(3) 0.0164(19) -0.004(2) -0.0115(19)
C29 0.070(3) 0.039(2) 0.096(4) -0.001(2) 0.024(3) 0.002(2)
C30 0.064(3) 0.041(2) 0.066(3) 0.0049(18) 0.027(2) -0.0011(19)
C31 0.0338(18) 0.0340(16) 0.0263(17) -0.0005(13) -0.0051(14) -0.0014(14)
C32 0.040(2) 0.0407(19) 0.044(2) 0.0099(15) 0.0003(16) 0.0014(16)
C33 0.060(3) 0.048(2) 0.049(2) 0.0171(17) 0.003(2) -0.0058(19)
C34 0.075(3) 0.041(2) 0.055(3) 0.0109(18) -0.014(2) 0.000(2)
C35 0.052(3) 0.051(2) 0.070(3) 0.0100(19) -0.014(2) 0.013(2)
C36 0.038(2) 0.041(2) 0.055(2) 0.0052(16) -0.0039(17) -0.0002(16)
C37 0.0276(16) 0.0325(16) 0.0326(18) 0.0026(13) -0.0012(13) 0.0005(13)
C38 0.058(2) 0.0417(19) 0.040(2) 0.0075(16) -0.0121(18) -0.0120(17)
C39 0.059(3) 0.051(2) 0.043(2) -0.0011(17) -0.0182(18) -0.0040(18)
C40 0.052(2) 0.041(2) 0.055(2) -0.0083(17) -0.0066(19) -0.0124(17)
C41 0.073(3) 0.0338(19) 0.052(2) -0.0003(16) 0.008(2) -0.0136(18)
C42 0.049(2) 0.0350(18) 0.0332(19) -0.0006(14) 0.0042(16) 0.0003(15)
N1 0.0297(14) 0.0365(14) 0.0278(14) 0.0027(11) -0.0011(11) -0.0045(11)
N2 0.0300(14) 0.0358(14) 0.0298(15) -0.0041(11) -0.0008(11) 0.0010(11)
F1 0.0568(17) 0.0738(17) 0.168(3) -0.0166(18) -0.0216(18) 0.0263(13)
F2 0.0721(18) 0.115(2) 0.120(2) 0.055(2) -0.0076(17) 0.0198(17)
F3 0.113(3) 0.097(2) 0.088(2) -0.0101(16) 0.0076(18) 0.0177(17)
F4 0.132(3) 0.091(2) 0.199(4) -0.074(2) 0.011(3) -0.041(2)
P1 0.0264(4) 0.0323(4) 0.0252(4) 0.0002(3) 0.0010(3) -0.0011(3)
P2 0.0266(4) 0.0320(4) 0.0254(4) 0.0019(3) 0.0001(3) -0.0014(3)
Cu1 0.0274(2) 0.0335(2) 0.0281(2) 0.00217(14) 0.00457(15) -0.00034(15)
B1 0.053(3) 0.037(2) 0.073(3) -0.009(2) -0.013(2) 0.005(2)

loop_
_atom_type_symbol
_atom_type_description
_atom_type_scat_dispersion_real
_atom_type_scat_dispersion_imag
_atom_type_scat_source
C C 0.0033 0.0016 'International Tables Vol C Tables 4.2.6.8 and 6.1.1.4'
H H 0.0000 0.0000 'International Tables Vol C Tables 4.2.6.8 and 6.1.1.4'
N N 0.0061 0.0033 'International Tables Vol C Tables 4.2.6.8 and 6.1.1.4'
F F 0.0171 0.0103 'International Tables Vol C Tables 4.2.6.8 and 6.1.1.4'
P P 0.1023 0.0942 'International Tables Vol C Tables 4.2.6.8 and 6.1.1.4'
Cu Cu 0.3201 1.2651 'International Tables Vol C Tables 4.2.6.8 and 6.1.1.4'
B B 0.0013 0.0007 'International Tables Vol C Tables 4.2.6.8 and 6.1.1.4'

loop_
_geom_angle_atom_site_label_1
_geom_angle_atom_site_label_2
_geom_angle_atom_site_label_3
_geom_angle
N1 C1 C2 122.8(3)
N1 C1 H1 118.6
C2 C1 H1 118.6
C3 C2 C1 119.4(3)
C3 C2 H2 120.3
C1 C2 H2 120.3
C2 C3 C4 119.9(3)
C2 C3 H3 120.0
C4 C3 H3 120.0
C3 C4 C12 117.6(3)
C3 C4 C5 124.0(3)
C12 C4 C5 118.3(3)
C6 C5 C4 121.7(3)
C6 C5 H5 119.2
C4 C5 H5 119.2
C5 C6 C7 121.5(4)
C5 C6 H6 119.2
C7 C6 H6 119.2
C8 C7 C11 117.8(3)
C8 C7 C6 123.7(3)
C11 C7 C6 118.5(3)
C9 C8 C7 119.3(3)
C9 C8 H8 120.3
C7 C8 H8 120.3
C8 C9 C10 120.0(3)
C8 C9 H9 120.0
C10 C9 H9 120.0
N2 C10 C9 122.9(3)
N2 C10 H10 118.6
C9 C10 H10 118.6
N2 C11 C7 122.7(3)
N2 C11 C12 117.0(3)
C7 C11 C12 120.3(3)
N1 C12 C4 122.8(3)
N1 C12 C11 117.5(3)
C4 C12 C11 119.6(3)
C14 C13 C18 119.0(3)
C14 C13 P1 122.7(2)
C18 C13 P1 118.2(2)
C15 C14 C13 120.1(3)
C15 C14 H14 119.9
C13 C14 H14 119.9
C16 C15 C14 120.7(3)
C16 C15 H15 119.7
C14 C15 H15 119.7
C15 C16 C17 120.0(3)
C15 C16 H16 120.0
C17 C16 H16 120.0
C16 C17 C18 120.1(3)
C16 C17 H17 119.9
C18 C17 H17 119.9
C17 C18 C13 120.1(3)
C17 C18 P2 122.3(2)
C13 C18 P2 117.5(2)
C20 C19 C24 118.6(3)
C20 C19 P1 122.9(2)
C24 C19 P1 118.1(2)
C19 C20 C21 119.5(3)
C19 C20 H20 120.2
C21 C20 H20 120.2
C22 C21 C20 120.9(3)
C22 C21 H21 119.6
C20 C21 H21 119.6
C21 C22 C23 120.3(3)
C21 C22 H22 119.9
C23 C22 H22 119.9
C24 C23 C22 119.8(3)
C24 C23 H23 120.1
C22 C23 H23 120.1
C23 C24 C19 121.0(3)
C23 C24 H24 119.5
C19 C24 H24 119.5
C30 C25 C26 118.3(3)
C30 C25 P1 117.1(3)
C26 C25 P1 124.5(3)
C25 C26 C27 120.5(3)
C25 C26 H26 119.7
C27 C26 H26 119.7
C28 C27 C26 120.7(4)
C28 C27 H27 119.7
C26 C27 H27 119.7
C29 C28 C27 119.6(4)
C29 C28 H28 120.2
C27 C28 H28 120.2
C28 C29 C30 120.2(4)
C28 C29 H29 119.9
C30 C29 H29 119.9
C25 C30 C29 120.6(4)
C25 C30 H30 119.7
C29 C30 H30 119.7
C32 C31 C36 119.0(3)
C32 C31 P2 122.3(2)
C36 C31 P2 118.2(2)
C31 C32 C33 120.5(3)
C31 C32 H32 119.7
C33 C32 H32 119.7
C34 C33 C32 120.3(4)
C34 C33 H33 119.8
C32 C33 H33 119.8
C33 C34 C35 120.3(3)
C33 C34 H34 119.9
C35 C34 H34 119.9
C34 C35 C36 120.1(4)
C34 C35 H35 120.0
C36 C35 H35 120.0
C35 C36 C31 119.8(3)
C35 C36 H36 120.1
C31 C36 H36 120.1
C42 C37 C38 119.1(3)
C42 C37 P2 117.2(2)
C38 C37 P2 123.6(2)
C39 C38 C37 120.4(3)
C39 C38 H38 119.8
C37 C38 H38 119.8
C40 C39 C38 119.9(3)
C40 C39 H39 120.0
C38 C39 H39 120.0
C39 C40 C41 119.8(3)
C39 C40 H40 120.1
C41 C40 H40 120.1
C42 C41 C40 120.2(3)
C42 C41 H41 119.9
C40 C41 H41 119.9
C37 C42 C41 120.5(3)
C37 C42 H42 119.7
C41 C42 H42 119.7
C1 N1 C12 117.4(3)
C1 N1 Cu1 130.7(2)
C12 N1 Cu1 111.8(2)
C10 N2 C11 117.3(3)
C10 N2 Cu1 131.1(2)
C11 N2 Cu1 111.5(2)
C19 P1 C25 104.32(14)
C19 P1 C13 104.66(14)
C25 P1 C13 104.15(14)
C19 P1 Cu1 123.28(11)
C25 P1 Cu1 115.85(11)
C13 P1 Cu1 102.44(10)
C37 P2 C31 105.71(14)
C37 P2 C18 104.68(14)
C31 P2 C18 104.53(14)
C37 P2 Cu1 125.31(10)
C31 P2 Cu1 111.73(10)
C18 P2 Cu1 102.82(10)
N1 Cu1 N2 81.92(10)
N1 Cu1 P1 124.61(7)
N2 Cu1 P1 129.37(7)
N1 Cu1 P2 120.88(7)
N2 Cu1 P2 116.11(8)
P1 Cu1 P2 88.11(3)
F4 B1 F1 112.4(4)
F4 B1 F2 115.2(4)
F1 B1 F2 110.9(4)
F4 B1 F3 107.3(4)
F1 B1 F3 107.4(4)
F2 B1 F3 102.8(3)

loop_
_geom_bond_atom_site_label_1
_geom_bond_atom_site_label_2
_geom_bond_distance
C1 N1 1.341(4)
C1 C2 1.401(5)
C1 H1 0.9500
C2 C3 1.364(6)
C2 H2 0.9500
C3 C4 1.389(5)
C3 H3 0.9500
C4 C12 1.414(4)
C4 C5 1.433(5)
C5 C6 1.341(6)
C5 H5 0.9500
C6 C7 1.427(5)
C6 H6 0.9500
C7 C8 1.401(5)
C7 C11 1.406(4)
C8 C9 1.353(5)
C8 H8 0.9500
C9 C10 1.401(5)
C9 H9 0.9500
C10 N2 1.330(4)
C10 H10 0.9500
C11 N2 1.370(4)
C11 C12 1.430(4)
C12 N1 1.361(4)
C13 C14 1.398(4)
C13 C18 1.406(4)
C13 P1 1.832(3)
C14 C15 1.391(5)
C14 H14 0.9500
C15 C16 1.383(5)
C15 H15 0.9500
C16 C17 1.385(5)
C16 H16 0.9500
C17 C18 1.398(4)
C17 H17 0.9500
C18 P2 1.831(3)
C19 C20 1.384(5)
C19 C24 1.394(4)
C19 P1 1.826(3)
C20 C21 1.399(5)
C20 H20 0.9500
C21 C22 1.351(5)
C21 H21 0.9500
C22 C23 1.379(5)
C22 H22 0.9500
C23 C24 1.372(5)
C23 H23 0.9500
C24 H24 0.9500
C25 C30 1.376(5)
C25 C26 1.376(5)
C25 P1 1.831(3)
C26 C27 1.388(5)
C26 H26 0.9500
C27 C28 1.364(6)
C27 H27 0.9500
C28 C29 1.356(6)
C28 H28 0.9500
C29 C30 1.402(5)
C29 H29 0.9500
C30 H30 0.9500
C31 C32 1.385(5)
C31 C36 1.399(4)
C31 P2 1.825(3)
C32 C33 1.385(5)
C32 H32 0.9500
C33 C34 1.366(6)
C33 H33 0.9500
C34 C35 1.381(6)
C34 H34 0.9500
C35 C36 1.392(5)
C35 H35 0.9500
C36 H36 0.9500
C37 C42 1.380(4)
C37 C38 1.392(5)
C37 P2 1.816(3)
C38 C39 1.391(5)
C38 H38 0.9500
C39 C40 1.374(5)
C39 H39 0.9500
C40 C41 1.391(5)
C40 H40 0.9500
C41 C42 1.382(5)
C41 H41 0.9500
C42 H42 0.9500
N1 Cu1 2.040(2)
N2 Cu1 2.049(2)
F1 B1 1.337(5)
F2 B1 1.347(5)
F3 B1 1.418(6)
F4 B1 1.322(5)
P1 Cu1 2.2381(9)
P2 Cu1 2.2486(9)

loop_
_geom_torsion_atom_site_label_1
_geom_torsion_atom_site_label_2
_geom_torsion_atom_site_label_3
_geom_torsion_atom_site_label_4
_geom_torsion
N1 C1 C2 C3 -0.9(5)
C1 C2 C3 C4 2.0(5)
C2 C3 C4 C12 -1.5(5)
C2 C3 C4 C5 179.6(3)
C3 C4 C5 C6 179.2(3)
C12 C4 C5 C6 0.3(5)
C4 C5 C6 C7 0.4(6)
C5 C6 C7 C8 179.2(4)
C5 C6 C7 C11 -0.6(5)
C11 C7 C8 C9 -0.4(5)
C6 C7 C8 C9 179.7(3)
C7 C8 C9 C10 -0.8(5)
C8 C9 C10 N2 1.4(5)
C8 C7 C11 N2 1.2(5)
C6 C7 C11 N2 -179.0(3)
C8 C7 C11 C12 -179.7(3)
C6 C7 C11 C12 0.2(5)
C3 C4 C12 N1 0.0(5)
C5 C4 C12 N1 179.0(3)
C3 C4 C12 C11 -179.7(3)
C5 C4 C12 C11 -0.7(4)
N2 C11 C12 N1 0.0(4)
C7 C11 C12 N1 -179.2(3)
N2 C11 C12 C4 179.7(3)
C7 C11 C12 C4 0.5(4)
C18 C13 C14 C15 -0.6(5)
P1 C13 C14 C15 -179.8(3)
C13 C14 C15 C16 0.4(5)
C14 C15 C16 C17 -0.1(5)
C15 C16 C17 C18 -0.1(5)
C16 C17 C18 C13 -0.1(5)
C16 C17 C18 P2 177.6(2)
C14 C13 C18 C17 0.5(4)
P1 C13 C18 C17 179.7(2)
C14 C13 C18 P2 -177.3(2)
P1 C13 C18 P2 1.9(3)
C24 C19 C20 C21 -0.6(5)
P1 C19 C20 C21 -174.0(3)
C19 C20 C21 C22 0.2(6)
C20 C21 C22 C23 0.1(6)
C21 C22 C23 C24 0.2(6)
C22 C23 C24 C19 -0.7(5)
C20 C19 C24 C23 0.9(5)
P1 C19 C24 C23 174.6(3)
C30 C25 C26 C27 1.3(6)
P1 C25 C26 C27 -179.1(3)
C25 C26 C27 C28 -1.7(7)
C26 C27 C28 C29 0.4(7)
C27 C28 C29 C30 1.1(7)
C26 C25 C30 C29 0.3(6)
P1 C25 C30 C29 -179.3(3)
C28 C29 C30 C25 -1.5(7)
C36 C31 C32 C33 -1.1(5)
P2 C31 C32 C33 170.7(3)
C31 C32 C33 C34 1.6(6)
C32 C33 C34 C35 -0.3(6)
C33 C34 C35 C36 -1.4(6)
C34 C35 C36 C31 1.8(6)
C32 C31 C36 C35 -0.5(5)
P2 C31 C36 C35 -172.7(3)
C42 C37 C38 C39 0.2(5)
P2 C37 C38 C39 -179.7(3)
C37 C38 C39 C40 -1.2(6)
C38 C39 C40 C41 1.5(6)
C39 C40 C41 C42 -0.7(6)
C38 C37 C42 C41 0.6(5)
P2 C37 C42 C41 -179.5(3)
C40 C41 C42 C37 -0.3(6)
C2 C1 N1 C12 -0.6(5)
C2 C1 N1 Cu1 176.1(2)
C4 C12 N1 C1 1.0(4)
C11 C12 N1 C1 -179.2(3)
C4 C12 N1 Cu1 -176.3(2)
C11 C12 N1 Cu1 3.5(3)
C9 C10 N2 C11 -0.7(5)
C9 C10 N2 Cu1 -176.2(3)
C7 C11 N2 C10 -0.6(4)
C12 C11 N2 C10 -179.8(3)
C7 C11 N2 Cu1 175.8(2)
C12 C11 N2 Cu1 -3.4(3)
C20 C19 P1 C25 -4.1(3)
C24 C19 P1 C25 -177.6(3)
C20 C19 P1 C13 -113.2(3)
C24 C19 P1 C13 73.3(3)
C20 C19 P1 Cu1 130.8(3)
C24 C19 P1 Cu1 -42.7(3)
C30 C25 P1 C19 89.6(3)
C26 C25 P1 C19 -90.0(3)
C30 C25 P1 C13 -160.9(3)
C26 C25 P1 C13 19.5(3)
C30 C25 P1 Cu1 -49.2(3)
C26 C25 P1 Cu1 131.2(3)
C14 C13 P1 C19 25.7(3)
C18 C13 P1 C19 -153.4(2)
C14 C13 P1 C25 -83.5(3)
C18 C13 P1 C25 97.3(2)
C14 C13 P1 Cu1 155.4(2)
C18 C13 P1 Cu1 -23.8(2)
C42 C37 P2 C31 157.3(3)
C38 C37 P2 C31 -22.8(3)
C42 C37 P2 C18 -92.6(3)
C38 C37 P2 C18 87.2(3)
C42 C37 P2 Cu1 25.2(3)
C38 C37 P2 Cu1 -154.9(2)
C32 C31 P2 C37 120.1(3)
C36 C31 P2 C37 -68.0(3)
C32 C31 P2 C18 9.9(3)
C36 C31 P2 C18 -178.2(3)
C32 C31 P2 Cu1 -100.5(3)
C36 C31 P2 Cu1 71.4(3)
C17 C18 P2 C37 -24.6(3)
C13 C18 P2 C37 153.2(2)
C17 C18 P2 C31 86.3(3)
C13 C18 P2 C31 -95.9(2)
C17 C18 P2 Cu1 -156.9(2)
C13 C18 P2 Cu1 20.9(2)
C1 N1 Cu1 N2 179.1(3)
C12 N1 Cu1 N2 -4.1(2)
C1 N1 Cu1 P1 46.2(3)
C12 N1 Cu1 P1 -136.93(17)
C1 N1 Cu1 P2 -65.2(3)
C12 N1 Cu1 P2 111.61(19)
C10 N2 Cu1 N1 179.8(3)
C11 N2 Cu1 N1 4.0(2)
C10 N2 Cu1 P1 -51.5(3)
C11 N2 Cu1 P1 132.74(17)
C10 N2 Cu1 P2 59.3(3)
C11 N2 Cu1 P2 -116.49(19)
C19 P1 Cu1 N1 18.27(15)
C25 P1 Cu1 N1 148.56(14)
C13 P1 Cu1 N1 -98.79(13)
C19 P1 Cu1 N2 -91.93(15)
C25 P1 Cu1 N2 38.36(15)
C13 P1 Cu1 N2 151.01(13)
C19 P1 Cu1 P2 145.21(12)
C25 P1 Cu1 P2 -84.49(12)
C13 P1 Cu1 P2 28.15(10)
C37 P2 Cu1 N1 -16.26(15)
C31 P2 Cu1 N1 -146.03(14)
C18 P2 Cu1 N1 102.41(13)
C37 P2 Cu1 N2 80.10(15)
C31 P2 Cu1 N2 -49.67(14)
C18 P2 Cu1 N2 -161.24(12)
C37 P2 Cu1 P1 -146.23(12)
C31 P2 Cu1 P1 84.01(11)
C18 P2 Cu1 P1 -27.56(10)
